data_7127720
loop_
_publ_author_name
'Roesch, Saskia'
'Fermi, Valentina'
'Rominger, Frank'
'Herold-Mende, Christel'
'Romero-Nieto, Carlos'

_publ_section_title
;
 Gold(i) complexes based on six-membered phosphorus heterocycles as
 bio-active molecules against brain cancer.
;
_journal_issue 93
_journal_name_full 'Chemical communications (Cambridge, England)'
_journal_page_first 14593
_journal_page_last 14596
_journal_paper_doi 10.1039/d0cc05761d
_journal_volume 56
_journal_year 2020
_chemical_formula_sum 'C23 H18 Au O P S3'
_chemical_formula_weight 634.49
_chemical_name_common '2 in manuscript'
_space_group_crystal_system triclinic
_space_group_IT_number 2
_space_group_name_Hall '-P 1'
_space_group_name_H-M_alt 'P -1'
_atom_sites_solution_hydrogens geom
_audit_creation_method SHELXL-2018/3
_audit_update_record
;
2020-05-05 deposited with the CCDC.	2020-10-06 downloaded from the CCDC.
;
_cell_angle_alpha 83.652(4)
_cell_angle_beta 86.895(4)
_cell_angle_gamma 62.035(3)
_cell_formula_units_Z 8
_cell_length_a 12.027(3)
_cell_length_b 12.230(3)
_cell_length_c 33.790(9)
_cell_measurement_reflns_used 9932
_cell_measurement_temperature 200(2)
_cell_measurement_theta_max 27.44
_cell_measurement_theta_min 2.35
_cell_volume 4362.9(19)
_computing_cell_refinement 'Bruker SAINT'
_computing_data_collection 'Bruker APEX2'
_computing_data_reduction 'Bruker SAINT'
_computing_molecular_graphics 'Bruker SHELXTL'
_computing_publication_material 'Bruker SHELXTL'
_computing_structure_refinement 'SHELXL-2018/3 (Sheldrick, 2018)'
_computing_structure_solution 'SHELXT-2014 (Sheldrick 2014)'
_diffrn_ambient_temperature 200(2)
_diffrn_measured_fraction_theta_full 0.581
_diffrn_measured_fraction_theta_max 0.466
_diffrn_measurement_device_type 'Bruker APEX-II CCD'
_diffrn_measurement_method '\f and \w scans'
_diffrn_radiation_type MoK\a
_diffrn_radiation_wavelength 0.71073
_diffrn_reflns_av_R_equivalents 0.0444
_diffrn_reflns_av_unetI/netI 0.1066
_diffrn_reflns_Laue_measured_fraction_full 0.581
_diffrn_reflns_Laue_measured_fraction_max 0.466
_diffrn_reflns_number 22859
_diffrn_reflns_point_group_measured_fraction_full 0.581
_diffrn_reflns_point_group_measured_fraction_max 0.466
_diffrn_reflns_theta_full 25.242
_diffrn_reflns_theta_max 29.425
_diffrn_reflns_theta_min 0.606
_exptl_absorpt_coefficient_mu 7.117
_exptl_absorpt_correction_T_max 0.647426
_exptl_absorpt_correction_T_min 0.482349
_exptl_absorpt_correction_type multi-scan
_exptl_absorpt_process_details
;
Sheldrick, G. M. (2008). <i>SADABS</i>. University of G\"ottingen, Germany.
;
_exptl_crystal_colour colourless
_exptl_crystal_density_diffrn 1.932
_exptl_crystal_description brick
_exptl_crystal_F_000 2448
_exptl_crystal_size_max 0.164
_exptl_crystal_size_mid 0.119
_exptl_crystal_size_min 0.075
_refine_diff_density_max 1.673
_refine_diff_density_min -1.681
_refine_diff_density_rms 0.213
_refine_ls_extinction_method none
_refine_ls_goodness_of_fit_ref 1.050
_refine_ls_hydrogen_treatment constr
_refine_ls_matrix_type full
_refine_ls_number_parameters 1049
_refine_ls_number_reflns 11261
_refine_ls_number_restraints 2091
_refine_ls_restrained_S_all 0.968
_refine_ls_R_factor_all 0.1480
_refine_ls_R_factor_gt 0.0794
_refine_ls_shift/su_max 0.001
_refine_ls_shift/su_mean 0.000
_refine_ls_structure_factor_coef Fsqd
_refine_ls_weighting_details 'w=1/[\s^2^(Fo^2^)+(0.0447P)^2^+153.1716P] where P=(Fo^2^+2Fc^2^)/3'
_refine_ls_weighting_scheme calc
_refine_ls_wR_factor_gt 0.1625
_refine_ls_wR_factor_ref 0.1791
_reflns_Friedel_coverage 0.000
_reflns_number_gt 6452
_reflns_number_total 11261
_reflns_threshold_expression 'I > 2\s(I)'
_cod_data_source_file d0cc05761d2.cif
_cod_data_source_block crn31
_cod_original_cell_volume 4363(2)
_cod_database_code 7127720
_shelx_shelxl_version_number 2018/3
_shelx_space_group_comment
; 
The symmetry employed for this shelxl refinement is uniquely defined 
by the following loop, which should always be used as a source of 
symmetry information in preference to the above space-group names. 
They are only intended as comments. 
;
_shelx_estimated_absorpt_t_min 0.388
_shelx_estimated_absorpt_t_max 0.617

loop_
_space_group_symop_operation_xyz
'x, y, z'
'-x, -y, -z'

loop_
_atom_site_label
_atom_site_type_symbol
_atom_site_fract_x
_atom_site_fract_y
_atom_site_fract_z
_atom_site_U_iso_or_equiv
_atom_site_adp_type
_atom_site_occupancy
_atom_site_site_symmetry_order
_atom_site_calc_flag
_atom_site_refinement_flags_posn
_atom_site_refinement_flags_adp
_atom_site_refinement_flags_occupancy
_atom_site_disorder_assembly
_atom_site_disorder_group
Au1_1 Au 1.06705(8) 0.27500(9) 0.17051(2) 0.0349(3) Uani 1 1 d D . . . .
Au2_1 Au 1.12088(8) 0.17809(9) 0.08856(2) 0.0301(3) Uani 1 1 d D . . . .
S1_1 S 1.2754(6) 0.1232(6) 0.18057(18) 0.052(2) Uani 1 1 d D . . . .
S3_1 S 1.5131(7) 0.1343(8) 0.1636(2) 0.076(3) Uani 1 1 d D . . . .
C1_1 C 1.3610(15) 0.2023(17) 0.1721(6) 0.042(6) Uani 1 1 d D U . . .
O2_1 O 1.2919(15) 0.3265(13) 0.1736(5) 0.052(5) Uani 1 1 d D U . . .
C3_1 C 1.356(3) 0.399(2) 0.1658(9) 0.074(8) Uani 1 1 d D U . . .
H3A_1 H 1.373949 0.406674 0.137001 0.088 Uiso 1 1 calc R U . . .
H3B_1 H 1.437338 0.358582 0.180298 0.088 Uiso 1 1 calc R U . . .
C4_1 C 1.275(3) 0.525(2) 0.1794(9) 0.084(10) Uani 1 1 d D U . . .
H4A_1 H 1.324413 0.569785 0.179857 0.126 Uiso 1 1 calc R U . . .
H4B_1 H 1.242838 0.516395 0.206240 0.126 Uiso 1 1 calc R U . . .
H4C_1 H 1.203960 0.572036 0.161065 0.126 Uiso 1 1 calc R U . . .
S2_1 S 1.1679(5) 0.3417(5) 0.07050(17) 0.0346(15) Uani 1 1 d D . . . .
S4_1 S 1.4028(6) 0.3466(7) 0.0430(2) 0.056(2) Uani 1 1 d D . . . .
C5_1 C 1.3274(15) 0.2683(16) 0.0601(6) 0.036(5) Uani 1 1 d D U . . .
O6_1 O 1.3809(13) 0.1428(12) 0.0635(4) 0.046(4) Uani 1 1 d D U . . .
C7_1 C 1.5142(18) 0.0747(19) 0.0564(8) 0.060(8) Uani 1 1 d D U . . .
H7A_1 H 1.560714 0.097328 0.074402 0.072 Uiso 1 1 calc R U . . .
H7B_1 H 1.534091 0.094517 0.028536 0.072 Uiso 1 1 calc R U . . .
C8_1 C 1.552(3) -0.062(2) 0.0640(11) 0.115(14) Uani 1 1 d D U . . .
H8A_1 H 1.613895 -0.107570 0.044059 0.172 Uiso 1 1 calc R U . . .
H8B_1 H 1.477326 -0.074271 0.062274 0.172 Uiso 1 1 calc R U . . .
H8C_1 H 1.588547 -0.093254 0.090651 0.172 Uiso 1 1 calc R U . . .
P1_1 P 0.8676(5) 0.4269(5) 0.16198(15) 0.0307(16) Uani 1 1 d D . . . .
P2_1 P 1.0810(5) 0.0149(5) 0.09903(15) 0.0276(15) Uani 1 1 d D . . . .
C11_1 C 0.7558(15) 0.4411(15) 0.2012(5) 0.035(5) Uani 1 1 d D U . . .
C12_1 C 0.7619(18) 0.3324(17) 0.2196(5) 0.036(5) Uani 1 1 d D U . . .
H12_1 H 0.833765 0.255520 0.215601 0.044 Uiso 1 1 calc R U . . .
C13_1 C 0.6632(19) 0.3329(19) 0.2444(5) 0.037(5) Uani 1 1 d D U . . .
H13_1 H 0.667534 0.257972 0.257379 0.044 Uiso 1 1 calc R U . . .
C14_1 C 0.5626(18) 0.4440(17) 0.2490(5) 0.037(5) Uani 1 1 d D U . . .
H14_1 H 0.496193 0.445001 0.265773 0.044 Uiso 1 1 calc R U . . .
C15_1 C 0.5490(16) 0.5587(16) 0.2307(5) 0.033(5) Uani 1 1 d D U . . .
C16_1 C 0.4409(17) 0.6729(18) 0.2374(6) 0.047(6) Uani 1 1 d D U . . .
H16_1 H 0.373486 0.672805 0.253428 0.056 Uiso 1 1 calc R U . . .
C17_1 C 0.4351(17) 0.7809(18) 0.2210(6) 0.038(5) Uani 1 1 d D U . . .
H17_1 H 0.362980 0.857087 0.225477 0.046 Uiso 1 1 calc R U . . .
C18_1 C 0.5330(16) 0.7825(18) 0.1977(6) 0.039(5) Uani 1 1 d D U . . .
H18_1 H 0.524922 0.860737 0.186524 0.047 Uiso 1 1 calc R U . . .
C19_1 C 0.6397(15) 0.6784(16) 0.1899(5) 0.031(5) Uani 1 1 d D U . . .
S20_1 S 0.8966(7) 0.7639(7) 0.1363(2) 0.060(2) Uani 1 1 d D . . . .
C20_1 C 0.6484(16) 0.5588(15) 0.2066(5) 0.035(5) Uani 1 1 d D U . . .
C21_1 C 0.7575(17) 0.7904(17) 0.1589(6) 0.043(6) Uani 1 1 d D U . . .
H21_1 H 0.695058 0.870670 0.164712 0.051 Uiso 1 1 calc R U . . .
C22_1 C 0.7437(16) 0.6847(16) 0.1679(5) 0.033(5) Uani 1 1 d D U . . .
C23_1 C 0.8549(16) 0.5794(14) 0.1572(5) 0.038(5) Uani 1 1 d D U . . .
C24_1 C 0.9442(18) 0.6073(15) 0.1391(6) 0.047(6) Uani 1 1 d D U . . .
H24_1 H 1.022418 0.547710 0.129300 0.056 Uiso 1 1 calc R U . . .
C31_1 C 0.7880(16) 0.4265(19) 0.1171(4) 0.037(5) Uani 1 1 d D U . . .
C32_1 C 0.8102(19) 0.478(2) 0.0811(4) 0.041(5) Uani 1 1 d D U . . .
H32_1 H 0.868081 0.510502 0.079463 0.050 Uiso 1 1 calc R U . . .
C33_1 C 0.748(2) 0.481(2) 0.0471(5) 0.045(6) Uani 1 1 d D U . . .
H33_1 H 0.764230 0.515524 0.022144 0.054 Uiso 1 1 calc R U . . .
C34_1 C 0.664(2) 0.434(2) 0.0497(5) 0.054(6) Uani 1 1 d D U . . .
H34_1 H 0.621061 0.436235 0.026593 0.065 Uiso 1 1 calc R U . . .
C35_1 C 0.6406(18) 0.385(2) 0.0860(5) 0.042(5) Uani 1 1 d D U . . .
H35_1 H 0.581303 0.353578 0.087687 0.050 Uiso 1 1 calc R U . . .
C36_1 C 0.7029(17) 0.3799(19) 0.1197(5) 0.032(5) Uani 1 1 d D U . . .
H36_1 H 0.687357 0.344880 0.144594 0.039 Uiso 1 1 calc R U . . .
C41_1 C 0.9801(14) 0.0059(14) 0.0630(4) 0.024(4) Uani 1 1 d D U . . .
C42_1 C 0.8794(16) 0.1185(16) 0.0496(5) 0.030(5) Uani 1 1 d D U . . .
H42_1 H 0.872811 0.194077 0.056978 0.036 Uiso 1 1 calc R U . . .
C43_1 C 0.7861(17) 0.1210(18) 0.0249(5) 0.037(5) Uani 1 1 d D U . . .
H43_1 H 0.714815 0.196796 0.016231 0.044 Uiso 1 1 calc R U . . .
C44_1 C 0.8036(17) 0.0105(17) 0.0144(5) 0.035(5) Uani 1 1 d D U . . .
H44_1 H 0.745464 0.012076 -0.003932 0.042 Uiso 1 1 calc R U . . .
C45_1 C 0.9007(16) -0.1066(16) 0.0283(5) 0.029(4) Uani 1 1 d D U . . .
C46_1 C 0.9066(19) -0.2189(17) 0.0181(6) 0.043(5) Uani 1 1 d D U . . .
H46_1 H 0.839567 -0.217651 0.004118 0.052 Uiso 1 1 calc R U . . .
C47_1 C 1.0083(19) -0.3261(18) 0.0287(6) 0.047(6) Uani 1 1 d D U . . .
H47_1 H 1.014316 -0.401292 0.021161 0.056 Uiso 1 1 calc R U . . .
C48_1 C 1.1053(18) -0.3307(17) 0.0503(6) 0.036(5) Uani 1 1 d D U . . .
H48_1 H 1.173326 -0.410023 0.058143 0.043 Uiso 1 1 calc R U . . .
C49_1 C 1.1086(15) -0.2289(15) 0.0609(5) 0.032(4) Uani 1 1 d D U . . .
S50_1 S 1.4417(6) -0.3094(7) 0.1038(2) 0.056(2) Uani 1 1 d D . . . .
C50_1 C 0.9957(15) -0.1092(14) 0.0517(5) 0.025(4) Uani 1 1 d D U . . .
C51_1 C 1.3331(16) -0.3334(16) 0.0817(6) 0.043(6) Uani 1 1 d D U . . .
H51_1 H 1.351739 -0.409600 0.071570 0.052 Uiso 1 1 calc R U . . .
C52_1 C 1.2157(14) -0.2324(15) 0.0797(5) 0.032(5) Uani 1 1 d D U . . .
C53_1 C 1.2189(14) -0.1321(14) 0.0961(5) 0.031(4) Uani 1 1 d D U . . .
C54_1 C 1.3331(14) -0.1586(14) 0.1112(6) 0.035(5) Uani 1 1 d D U . . .
H54_1 H 1.350045 -0.102434 0.123854 0.042 Uiso 1 1 calc R U . . .
C61_1 C 1.0120(13) -0.0015(17) 0.1478(4) 0.024(4) Uani 1 1 d D U . . .
C62_1 C 1.0930(17) -0.057(3) 0.1801(4) 0.062(8) Uani 1 1 d D U . . .
H62_1 H 1.181537 -0.092697 0.176427 0.074 Uiso 1 1 calc R U . . .
C63_1 C 1.0422(18) -0.060(3) 0.2177(5) 0.061(7) Uani 1 1 d D U . . .
H63_1 H 1.096470 -0.091851 0.240122 0.073 Uiso 1 1 calc R U . . .
C64_1 C 0.9153(17) -0.018(2) 0.2233(5) 0.043(6) Uani 1 1 d D U . . .
H64_1 H 0.882870 -0.028088 0.248871 0.051 Uiso 1 1 calc R U . . .
C65_1 C 0.8360(16) 0.040(2) 0.1914(5) 0.043(6) Uani 1 1 d D U . . .
H65_1 H 0.747474 0.075366 0.195202 0.052 Uiso 1 1 calc R U . . .
C66_1 C 0.8845(15) 0.046(2) 0.1536(5) 0.041(6) Uani 1 1 d D U . . .
H66_1 H 0.829134 0.083116 0.131454 0.049 Uiso 1 1 calc R U . . .
Au1_2 Au 0.37289(8) 0.85688(8) 0.41092(2) 0.0256(2) Uani 1 1 d D . . . .
Au2_2 Au 0.43828(8) 0.75970(8) 0.32925(2) 0.0304(3) Uani 1 1 d D . . . .
S1_2 S 0.3230(6) 0.6948(5) 0.42551(17) 0.0350(16) Uani 1 1 d D . . . .
S3_2 S 0.1000(7) 0.6858(6) 0.46316(19) 0.050(2) Uani 1 1 d D . . . .
C1_2 C 0.1709(14) 0.7648(15) 0.4417(6) 0.033(5) Uani 1 1 d D U . . .
O2_2 O 0.1138(12) 0.8908(11) 0.4373(4) 0.036(4) Uani 1 1 d D U . . .
C3_2 C -0.0177(17) 0.9571(17) 0.4457(8) 0.050(7) Uani 1 1 d D U . . .
H3A_2 H -0.034281 0.940599 0.474122 0.060 Uiso 1 1 calc R U . . .
H3B_2 H -0.065468 0.931032 0.429351 0.060 Uiso 1 1 calc R U . . .
C4_2 C -0.0566(19) 1.0934(17) 0.4356(6) 0.036(5) Uani 1 1 d D U . . .
H4A_2 H -0.140361 1.143186 0.446619 0.054 Uiso 1 1 calc R U . . .
H4B_2 H -0.058721 1.112031 0.406556 0.054 Uiso 1 1 calc R U . . .
H4C_2 H 0.004129 1.113491 0.446914 0.054 Uiso 1 1 calc R U . . .
S2_2 S 0.2302(5) 0.9096(6) 0.31821(18) 0.0463(19) Uani 1 1 d D . . . .
S4_2 S -0.0073(6) 0.9007(7) 0.3379(2) 0.063(2) Uani 1 1 d D . . . .
C5_2 C 0.1448(15) 0.8302(16) 0.3280(6) 0.043(6) Uani 1 1 d D U . . .
O6_2 O 0.2148(14) 0.7058(13) 0.3255(5) 0.047(4) Uani 1 1 d D U . . .
C7_2 C 0.149(2) 0.6342(19) 0.3346(8) 0.053(6) Uani 1 1 d D U . . .
H7A_2 H 0.066582 0.673842 0.320686 0.064 Uiso 1 1 calc R U . . .
H7B_2 H 0.133687 0.625722 0.363617 0.064 Uiso 1 1 calc R U . . .
C8_2 C 0.234(2) 0.509(2) 0.3200(8) 0.061(7) Uani 1 1 d D U . . .
H8A_2 H 0.189185 0.459990 0.320630 0.091 Uiso 1 1 calc R U . . .
H8B_2 H 0.308455 0.465354 0.337251 0.091 Uiso 1 1 calc R U . . .
H8C_2 H 0.261099 0.521084 0.292659 0.091 Uiso 1 1 calc R U . . .
P1_2 P 0.4137(5) 1.0195(5) 0.40271(14) 0.0239(14) Uani 1 1 d D . . . .
P2_2 P 0.6368(5) 0.6091(5) 0.33918(15) 0.0264(15) Uani 1 1 d D . . . .
C11_2 C 0.5140(15) 1.0277(15) 0.4390(5) 0.028(4) Uani 1 1 d D U . . .
C12_2 C 0.6108(15) 0.9187(16) 0.4555(5) 0.029(5) Uani 1 1 d D U . . .
H12_2 H 0.617218 0.841646 0.449681 0.035 Uiso 1 1 calc R U . . .
C13_2 C 0.7012(17) 0.9182(18) 0.4809(6) 0.035(5) Uani 1 1 d D U . . .
H13_2 H 0.763353 0.842562 0.493799 0.042 Uiso 1 1 calc R U . . .
C14_2 C 0.6964(17) 1.0293(17) 0.4863(5) 0.035(5) Uani 1 1 d D U . . .
H14_2 H 0.763370 1.029633 0.499860 0.042 Uiso 1 1 calc R U . . .
C15_2 C 0.5940(17) 1.1446(16) 0.4721(5) 0.033(5) Uani 1 1 d D U . . .
C16_2 C 0.5897(19) 1.2595(17) 0.4793(6) 0.040(5) Uani 1 1 d D U . . .
H16_2 H 0.656364 1.259383 0.493233 0.048 Uiso 1 1 calc R U . . .
C17_2 C 0.4912(19) 1.3675(19) 0.4664(6) 0.044(5) Uani 1 1 d D U . . .
H17_2 H 0.488223 1.443927 0.471171 0.053 Uiso 1 1 calc R U . . .
C18_2 C 0.3932(19) 1.3679(17) 0.4462(6) 0.039(5) Uani 1 1 d D U . . .
H18_2 H 0.325091 1.446059 0.437390 0.047 Uiso 1 1 calc R U . . .
C19_2 C 0.3889(15) 1.2645(15) 0.4382(5) 0.028(4) Uani 1 1 d D U . . .
S20_2 S 0.0524(6) 1.3427(6) 0.3970(2) 0.049(2) Uani 1 1 d D . . . .
C20_2 C 0.5002(15) 1.1443(14) 0.4489(5) 0.025(4) Uani 1 1 d D U . . .
C21_2 C 0.1634(15) 1.3676(15) 0.4174(6) 0.034(5) Uani 1 1 d D U . . .
H21_2 H 0.145625 1.445749 0.425815 0.041 Uiso 1 1 calc R U . . .
C22_2 C 0.2799(14) 1.2673(15) 0.4207(5) 0.027(4) Uani 1 1 d D U . . .
C23_2 C 0.2777(14) 1.1662(13) 0.4048(5) 0.026(4) Uani 1 1 d D U . . .
C24_2 C 0.1602(15) 1.1909(14) 0.3917(6) 0.031(5) Uani 1 1 d D U . . .
H24_2 H 0.141761 1.132088 0.381334 0.037 Uiso 1 1 calc R U . . .
C31_2 C 0.4869(13) 1.0315(18) 0.3541(4) 0.030(5) Uani 1 1 d D U . . .
C32_2 C 0.4087(16) 1.086(2) 0.3214(4) 0.047(6) Uani 1 1 d D U . . .
H32_2 H 0.320204 1.118122 0.324517 0.056 Uiso 1 1 calc R U . . .
C33_2 C 0.4600(18) 1.093(3) 0.2841(5) 0.058(7) Uani 1 1 d D U . . .
H33_2 H 0.406389 1.128975 0.261538 0.069 Uiso 1 1 calc R U . . .
C34_2 C 0.5876(16) 1.049(2) 0.2794(5) 0.040(6) Uani 1 1 d D U . . .
H34_2 H 0.622717 1.054977 0.253886 0.048 Uiso 1 1 calc R U . . .
C35_2 C 0.6636(16) 0.996(2) 0.3124(5) 0.045(6) Uani 1 1 d D U . . .
H35_2 H 0.752206 0.962442 0.309310 0.054 Uiso 1 1 calc R U . . .
C36_2 C 0.6136(14) 0.9917(19) 0.3501(4) 0.028(5) Uani 1 1 d D U . . .
H36_2 H 0.666483 0.961191 0.372859 0.034 Uiso 1 1 calc R U . . .
C41_2 C 0.7539(15) 0.5939(15) 0.3011(4) 0.028(4) Uani 1 1 d D U . . .
C42_2 C 0.7453(18) 0.7000(17) 0.2807(5) 0.035(5) Uani 1 1 d D U . . .
H42_2 H 0.670185 0.775663 0.283044 0.042 Uiso 1 1 calc R U . . .
C43_2 C 0.8436(19) 0.7025(19) 0.2563(6) 0.046(6) Uani 1 1 d D U . . .
H43_2 H 0.838347 0.777710 0.243223 0.055 Uiso 1 1 calc R U . . .
C44_2 C 0.9461(19) 0.5904(17) 0.2526(6) 0.041(6) Uani 1 1 d D U . . .
H44_2 H 1.015559 0.589529 0.237619 0.050 Uiso 1 1 calc R U . . .
C45_2 C 0.9564(17) 0.4747(16) 0.2696(6) 0.036(5) Uani 1 1 d D U . . .
C46_2 C 1.061(2) 0.3600(18) 0.2630(6) 0.048(6) Uani 1 1 d D U . . .
H46_2 H 1.129267 0.359079 0.247005 0.057 Uiso 1 1 calc R U . . .
C47_2 C 1.0670(19) 0.2524(19) 0.2790(6) 0.048(6) Uani 1 1 d D U . . .
H47_2 H 1.138145 0.176312 0.273691 0.058 Uiso 1 1 calc R U . . .
C48_2 C 0.9707(18) 0.2496(17) 0.3032(6) 0.043(6) Uani 1 1 d D U . . .
H48_2 H 0.979615 0.171846 0.315120 0.051 Uiso 1 1 calc R U . . .
C49_2 C 0.8637(16) 0.3559(15) 0.3102(5) 0.030(5) Uani 1 1 d D U . . .
S50_2 S 0.6076(7) 0.2726(7) 0.3638(2) 0.058(2) Uani 1 1 d D . . . .
C50_2 C 0.8580(15) 0.4755(14) 0.2947(5) 0.028(4) Uani 1 1 d D U . . .
C51_2 C 0.7474(17) 0.2464(16) 0.3419(6) 0.045(6) Uani 1 1 d D U . . .
H51_2 H 0.810735 0.165995 0.336489 0.054 Uiso 1 1 calc R U . . .
C52_2 C 0.7606(15) 0.3514(15) 0.3328(6) 0.032(5) Uani 1 1 d D U . . .
C53_2 C 0.6503(16) 0.4566(14) 0.3450(6) 0.034(5) Uani 1 1 d D U . . .
C54_2 C 0.5573(17) 0.4302(15) 0.3608(6) 0.042(6) Uani 1 1 d D U . . .
H54_2 H 0.476697 0.490182 0.368926 0.050 Uiso 1 1 calc R U . . .
C61_2 C 0.7151(15) 0.6128(17) 0.3839(4) 0.027(4) Uani 1 1 d D U . . .
C62_2 C 0.6934(17) 0.5620(18) 0.4199(4) 0.033(5) Uani 1 1 d D U . . .
H62_2 H 0.634422 0.530431 0.421584 0.039 Uiso 1 1 calc R U . . .
C63_2 C 0.7561(19) 0.5561(19) 0.4538(5) 0.040(5) Uani 1 1 d D U . . .
H63_2 H 0.743152 0.517453 0.478285 0.048 Uiso 1 1 calc R U . . .
C64_2 C 0.8378(19) 0.607(2) 0.4519(5) 0.045(6) Uani 1 1 d D U . . .
H64_2 H 0.879293 0.605208 0.475218 0.053 Uiso 1 1 calc R U . . .
C65_2 C 0.8588(18) 0.659(2) 0.4160(5) 0.043(6) Uani 1 1 d D U . . .
H65_2 H 0.914489 0.694774 0.414484 0.052 Uiso 1 1 calc R U . . .
C66_2 C 0.7987(17) 0.6604(19) 0.3820(5) 0.034(5) Uani 1 1 d D U . . .
H66_2 H 0.815373 0.694399 0.357126 0.041 Uiso 1 1 calc R U . . .

loop_
_atom_site_aniso_label
_atom_site_aniso_U_11
_atom_site_aniso_U_22
_atom_site_aniso_U_33
_atom_site_aniso_U_23
_atom_site_aniso_U_13
_atom_site_aniso_U_12
Au1_1 0.0222(5) 0.0392(7) 0.0332(5) -0.0053(5) -0.0060(4) -0.0050(4)
Au2_1 0.0238(5) 0.0351(6) 0.0306(5) -0.0047(4) 0.0064(4) -0.0135(4)
S1_1 0.035(4) 0.046(5) 0.049(4) -0.007(3) -0.006(3) 0.004(3)
S3_1 0.031(5) 0.096(7) 0.077(5) -0.003(5) -0.003(4) -0.009(4)
C1_1 0.038(13) 0.059(11) 0.041(12) -0.012(12) -0.009(10) -0.031(10)
O2_1 0.054(12) 0.058(10) 0.052(9) -0.010(10) -0.003(9) -0.033(9)
C3_1 0.08(2) 0.084(15) 0.081(17) -0.012(15) 0.016(15) -0.059(14)
C4_1 0.08(2) 0.089(17) 0.12(2) -0.030(18) 0.013(18) -0.062(18)
S2_1 0.025(3) 0.033(4) 0.047(3) -0.015(3) 0.011(3) -0.014(3)
S4_1 0.043(4) 0.067(5) 0.059(4) 0.025(4) -0.014(3) -0.032(4)
C5_1 0.030(6) 0.042(6) 0.037(7) -0.001(5) 0.003(4) -0.019(4)
O6_1 0.030(8) 0.048(7) 0.055(9) 0.005(8) 0.002(7) -0.016(6)
C7_1 0.034(10) 0.058(12) 0.075(16) 0.014(14) 0.008(11) -0.015(9)
C8_1 0.08(2) 0.051(13) 0.16(3) 0.03(2) 0.03(2) -0.002(12)
P1_1 0.021(3) 0.044(4) 0.025(3) -0.003(3) -0.004(2) -0.012(3)
P2_1 0.020(3) 0.032(4) 0.027(3) 0.000(3) 0.004(2) -0.009(3)
C11_1 0.026(9) 0.049(10) 0.029(9) -0.007(8) -0.001(8) -0.016(7)
C12_1 0.035(11) 0.049(10) 0.034(11) -0.011(9) -0.001(8) -0.025(9)
C13_1 0.049(12) 0.056(11) 0.027(10) -0.017(10) 0.002(8) -0.039(9)
C14_1 0.040(11) 0.066(11) 0.013(9) -0.008(9) 0.005(8) -0.033(8)
C15_1 0.019(9) 0.060(10) 0.026(10) -0.007(8) -0.002(7) -0.021(7)
C16_1 0.018(10) 0.066(11) 0.051(13) -0.004(10) 0.000(9) -0.015(8)
C17_1 0.018(9) 0.060(11) 0.038(11) -0.012(10) -0.011(7) -0.018(8)
C18_1 0.019(8) 0.054(11) 0.041(11) -0.008(10) -0.010(7) -0.013(8)
C19_1 0.026(8) 0.046(9) 0.025(9) -0.006(8) -0.005(7) -0.019(7)
S20_1 0.056(5) 0.059(6) 0.063(4) -0.007(4) 0.017(4) -0.029(4)
C20_1 0.027(9) 0.049(9) 0.029(10) -0.004(9) 0.001(7) -0.017(7)
C21_1 0.028(12) 0.053(11) 0.047(13) -0.009(11) 0.009(10) -0.020(9)
C22_1 0.033(9) 0.045(11) 0.020(9) -0.009(9) 0.005(7) -0.016(8)
C23_1 0.033(10) 0.053(11) 0.018(10) -0.008(8) 0.004(7) -0.012(7)
C24_1 0.041(11) 0.053(15) 0.036(12) -0.002(11) 0.009(9) -0.016(9)
C31_1 0.020(10) 0.059(13) 0.027(7) 0.005(8) -0.007(7) -0.015(9)
C32_1 0.031(12) 0.052(15) 0.028(8) -0.007(9) 0.009(7) -0.009(10)
C33_1 0.033(12) 0.056(15) 0.030(8) -0.009(10) 0.003(9) -0.006(10)
C34_1 0.033(13) 0.072(16) 0.043(9) -0.003(11) -0.010(9) -0.011(11)
C35_1 0.019(11) 0.055(15) 0.042(8) -0.014(9) -0.005(8) -0.006(10)
C36_1 0.013(10) 0.043(13) 0.033(8) -0.015(9) 0.006(7) -0.005(9)
C41_1 0.015(8) 0.029(8) 0.025(8) -0.006(7) 0.015(7) -0.008(7)
C42_1 0.019(10) 0.034(9) 0.028(9) -0.001(8) 0.007(7) -0.006(7)
C43_1 0.024(11) 0.045(10) 0.031(10) -0.001(9) 0.004(8) -0.009(9)
C44_1 0.025(10) 0.052(10) 0.022(10) -0.001(8) 0.003(8) -0.013(8)
C45_1 0.030(9) 0.045(9) 0.014(8) -0.002(7) 0.005(7) -0.018(8)
C46_1 0.043(12) 0.054(10) 0.031(11) -0.018(9) -0.003(9) -0.018(9)
C47_1 0.044(12) 0.047(11) 0.047(12) -0.010(10) 0.001(9) -0.018(9)
C48_1 0.026(11) 0.036(9) 0.042(11) -0.003(9) 0.009(8) -0.011(8)
C49_1 0.027(9) 0.033(9) 0.025(9) 0.001(8) 0.007(7) -0.007(7)
S50_1 0.031(4) 0.050(5) 0.074(5) -0.009(4) -0.008(4) -0.006(3)
C50_1 0.025(9) 0.033(8) 0.014(8) -0.005(7) 0.006(6) -0.011(7)
C51_1 0.033(10) 0.024(11) 0.056(13) -0.003(10) -0.004(10) 0.000(8)
C52_1 0.026(9) 0.026(10) 0.031(10) 0.003(8) 0.004(7) -0.005(7)
C53_1 0.017(8) 0.026(10) 0.034(10) -0.001(8) 0.005(6) 0.003(7)
C54_1 0.020(10) 0.023(11) 0.047(12) 0.001(9) 0.000(8) 0.003(8)
C61_1 0.022(5) 0.026(6) 0.030(5) -0.002(4) 0.001(4) -0.015(4)
C62_1 0.031(10) 0.099(18) 0.035(8) 0.010(11) -0.005(7) -0.017(12)
C63_1 0.044(10) 0.115(19) 0.029(8) 0.002(11) -0.009(8) -0.042(12)
C64_1 0.046(10) 0.061(16) 0.040(9) -0.001(11) 0.001(8) -0.042(11)
C65_1 0.028(9) 0.064(16) 0.044(9) -0.001(10) 0.007(7) -0.028(11)
C66_1 0.022(7) 0.057(15) 0.039(8) 0.003(10) 0.000(7) -0.016(9)
Au1_2 0.0252(5) 0.0223(6) 0.0321(5) -0.0047(4) 0.0043(4) -0.0133(4)
Au2_2 0.0240(5) 0.0283(6) 0.0322(5) -0.0037(4) -0.0056(4) -0.0060(4)
S1_2 0.033(4) 0.035(4) 0.048(3) -0.009(3) 0.003(3) -0.024(3)
S3_2 0.051(5) 0.051(5) 0.057(4) 0.013(4) -0.002(3) -0.035(4)
C1_2 0.039(11) 0.020(8) 0.036(11) 0.008(9) -0.018(9) -0.011(7)
O2_2 0.024(8) 0.021(7) 0.054(9) -0.001(8) 0.010(7) -0.004(6)
C3_2 0.021(9) 0.041(9) 0.073(15) 0.006(12) 0.010(10) -0.006(8)
C4_2 0.020(8) 0.039(8) 0.046(9) -0.007(7) 0.007(7) -0.011(6)
S2_2 0.024(3) 0.049(5) 0.052(4) 0.004(3) -0.009(3) -0.006(3)
S4_2 0.021(4) 0.075(6) 0.075(5) -0.014(4) 0.003(4) -0.007(4)
C5_2 0.047(14) 0.050(10) 0.019(10) -0.017(10) -0.003(10) -0.009(9)
O6_2 0.033(10) 0.050(9) 0.059(10) -0.027(9) 0.012(8) -0.017(7)
C7_2 0.031(14) 0.051(12) 0.073(15) -0.014(12) 0.010(12) -0.015(10)
C8_2 0.024(15) 0.057(14) 0.11(2) -0.036(15) 0.014(14) -0.021(12)
P1_2 0.027(3) 0.021(4) 0.025(3) -0.003(3) 0.001(2) -0.012(3)
P2_2 0.019(3) 0.028(4) 0.029(3) -0.006(3) 0.000(2) -0.008(3)
C11_2 0.025(9) 0.032(9) 0.030(8) -0.005(7) 0.004(7) -0.014(7)
C12_2 0.014(9) 0.033(9) 0.046(11) 0.004(9) 0.004(7) -0.017(7)
C13_2 0.017(10) 0.047(10) 0.042(11) -0.002(10) 0.001(8) -0.016(9)
C14_2 0.025(10) 0.052(10) 0.030(10) -0.009(9) 0.013(8) -0.021(8)
C15_2 0.037(10) 0.046(9) 0.026(9) -0.006(8) 0.003(7) -0.028(8)
C16_2 0.043(12) 0.050(10) 0.042(12) -0.011(9) 0.004(9) -0.033(9)
C17_2 0.053(12) 0.053(11) 0.038(11) -0.012(10) -0.001(9) -0.033(9)
C18_2 0.051(12) 0.043(10) 0.038(11) -0.005(10) 0.000(9) -0.033(9)
C19_2 0.030(9) 0.033(9) 0.026(9) -0.003(8) 0.004(7) -0.018(7)
S20_2 0.026(4) 0.034(4) 0.076(4) -0.010(4) -0.007(3) -0.004(3)
C20_2 0.026(9) 0.035(8) 0.019(8) -0.006(8) 0.008(7) -0.018(7)
C21_2 0.036(10) 0.010(9) 0.059(13) 0.004(9) -0.011(10) -0.013(8)
C22_2 0.030(9) 0.017(9) 0.035(10) 0.003(8) -0.004(8) -0.013(7)
C23_2 0.032(9) 0.019(9) 0.028(10) -0.001(7) 0.002(7) -0.014(7)
C24_2 0.034(10) 0.020(11) 0.039(11) 0.001(9) -0.003(8) -0.014(9)
C31_2 0.023(8) 0.046(13) 0.025(7) 0.000(8) 0.010(6) -0.020(8)
C32_2 0.037(10) 0.076(17) 0.032(8) 0.008(10) 0.001(7) -0.032(11)
C33_2 0.040(10) 0.102(18) 0.031(8) 0.009(11) 0.003(8) -0.036(12)
C34_2 0.041(10) 0.062(16) 0.035(8) -0.013(10) 0.010(7) -0.039(11)
C35_2 0.025(10) 0.073(17) 0.035(8) -0.010(10) 0.017(7) -0.023(11)
C36_2 0.020(8) 0.031(12) 0.031(7) -0.013(9) 0.012(7) -0.010(9)
C41_2 0.036(10) 0.029(9) 0.021(8) -0.015(7) -0.002(7) -0.013(7)
C42_2 0.036(11) 0.039(10) 0.040(11) -0.007(9) -0.010(8) -0.024(9)
C43_2 0.047(12) 0.060(11) 0.034(11) -0.008(11) -0.001(9) -0.027(9)
C44_2 0.048(12) 0.056(11) 0.031(11) -0.009(10) 0.000(9) -0.032(8)
C45_2 0.033(10) 0.048(10) 0.032(10) -0.015(9) 0.005(7) -0.020(8)
C46_2 0.051(13) 0.055(11) 0.025(11) -0.022(9) 0.024(9) -0.014(9)
C47_2 0.041(11) 0.054(11) 0.040(12) -0.010(10) 0.000(9) -0.014(9)
C48_2 0.043(11) 0.036(10) 0.037(11) -0.013(10) 0.003(8) -0.007(8)
C49_2 0.030(9) 0.030(9) 0.028(10) -0.013(8) -0.003(7) -0.011(7)
S50_2 0.055(5) 0.056(5) 0.063(4) -0.005(4) 0.019(4) -0.029(4)
C50_2 0.028(9) 0.032(8) 0.025(9) -0.017(8) 0.002(7) -0.013(7)
C51_2 0.044(13) 0.029(10) 0.055(14) 0.008(11) -0.006(10) -0.013(9)
C52_2 0.032(9) 0.028(10) 0.034(10) -0.003(9) -0.004(7) -0.011(7)
C53_2 0.031(10) 0.027(10) 0.040(11) -0.004(8) -0.004(8) -0.010(7)
C54_2 0.037(10) 0.045(14) 0.041(12) 0.000(11) -0.001(9) -0.018(9)
C61_2 0.013(9) 0.023(11) 0.034(7) -0.012(7) 0.003(7) 0.002(8)
C62_2 0.017(10) 0.024(12) 0.039(8) -0.010(8) 0.008(7) 0.006(8)
C63_2 0.026(11) 0.027(13) 0.039(8) -0.013(9) 0.001(8) 0.012(9)
C64_2 0.025(11) 0.041(14) 0.044(9) -0.012(9) -0.012(9) 0.008(9)
C65_2 0.024(11) 0.041(14) 0.052(9) -0.009(9) -0.012(8) -0.003(10)
C66_2 0.015(10) 0.032(12) 0.045(9) -0.002(10) -0.006(8) -0.003(8)

loop_
_atom_type_symbol
_atom_type_description
_atom_type_scat_dispersion_real
_atom_type_scat_dispersion_imag
_atom_type_scat_source
C C 0.0033 0.0016 'International Tables Vol C Tables 4.2.6.8 and 6.1.1.4'
H H 0.0000 0.0000 'International Tables Vol C Tables 4.2.6.8 and 6.1.1.4'
O O 0.0106 0.0060 'International Tables Vol C Tables 4.2.6.8 and 6.1.1.4'
P P 0.1023 0.0942 'International Tables Vol C Tables 4.2.6.8 and 6.1.1.4'
S S 0.1246 0.1234 'International Tables Vol C Tables 4.2.6.8 and 6.1.1.4'
Au Au -2.0133 8.8022 'International Tables Vol C Tables 4.2.6.8 and 6.1.1.4'

loop_
_geom_angle_atom_site_label_1
_geom_angle_atom_site_label_2
_geom_angle_atom_site_label_3
_geom_angle
_geom_angle_site_symmetry_1
_geom_angle_site_symmetry_3
_geom_angle_publ_flag
P1_1 Au1_1 S1_1 177.7(3) . . ?
P1_1 Au1_1 Au2_1 100.42(14) . . ?
S1_1 Au1_1 Au2_1 81.22(17) . . ?
P2_1 Au2_1 S2_1 173.7(2) . . ?
P2_1 Au2_1 Au1_1 101.65(14) . . ?
S2_1 Au2_1 Au1_1 84.67(15) . . ?
C1_1 S1_1 Au1_1 104.6(6) . . ?
O2_1 C1_1 S3_1 123.0(13) . . ?
O2_1 C1_1 S1_1 113.7(12) . . ?
S3_1 C1_1 S1_1 123.3(12) . . ?
C1_1 O2_1 C3_1 116.9(16) . . ?
O2_1 C3_1 C4_1 108.5(19) . . ?
O2_1 C3_1 H3A_1 110.0 . . ?
C4_1 C3_1 H3A_1 110.0 . . ?
O2_1 C3_1 H3B_1 110.0 . . ?
C4_1 C3_1 H3B_1 110.0 . . ?
H3A_1 C3_1 H3B_1 108.4 . . ?
C3_1 C4_1 H4A_1 109.5 . . ?
C3_1 C4_1 H4B_1 109.5 . . ?
H4A_1 C4_1 H4B_1 109.5 . . ?
C3_1 C4_1 H4C_1 109.5 . . ?
H4A_1 C4_1 H4C_1 109.5 . . ?
H4B_1 C4_1 H4C_1 109.5 . . ?
C5_1 S2_1 Au2_1 104.0(6) . . ?
O6_1 C5_1 S4_1 123.3(12) . . ?
O6_1 C5_1 S2_1 114.5(11) . . ?
S4_1 C5_1 S2_1 121.9(10) . . ?
C5_1 O6_1 C7_1 117.8(14) . . ?
O6_1 C7_1 C8_1 107.6(17) . . ?
O6_1 C7_1 H7A_1 110.2 . . ?
C8_1 C7_1 H7A_1 110.2 . . ?
O6_1 C7_1 H7B_1 110.2 . . ?
C8_1 C7_1 H7B_1 110.2 . . ?
H7A_1 C7_1 H7B_1 108.5 . . ?
C7_1 C8_1 H8A_1 109.5 . . ?
C7_1 C8_1 H8B_1 109.5 . . ?
H8A_1 C8_1 H8B_1 109.5 . . ?
C7_1 C8_1 H8C_1 109.5 . . ?
H8A_1 C8_1 H8C_1 109.5 . . ?
H8B_1 C8_1 H8C_1 109.5 . . ?
C23_1 P1_1 C11_1 100.7(8) . . ?
C23_1 P1_1 C31_1 103.1(8) . . ?
C11_1 P1_1 C31_1 103.8(8) . . ?
C23_1 P1_1 Au1_1 113.1(6) . . ?
C11_1 P1_1 Au1_1 118.2(6) . . ?
C31_1 P1_1 Au1_1 115.7(7) . . ?
C53_1 P2_1 C41_1 100.9(8) . . ?
C53_1 P2_1 C61_1 104.2(8) . . ?
C41_1 P2_1 C61_1 105.1(7) . . ?
C53_1 P2_1 Au2_1 113.3(6) . . ?
C41_1 P2_1 Au2_1 116.2(5) . . ?
C61_1 P2_1 Au2_1 115.4(7) . . ?
C12_1 C11_1 C20_1 120.7(14) . . ?
C12_1 C11_1 P1_1 116.8(12) . . ?
C20_1 C11_1 P1_1 120.9(11) . . ?
C11_1 C12_1 C13_1 121.2(16) . . ?
C11_1 C12_1 H12_1 119.4 . . ?
C13_1 C12_1 H12_1 119.4 . . ?
C14_1 C13_1 C12_1 117.3(16) . . ?
C14_1 C13_1 H13_1 121.3 . . ?
C12_1 C13_1 H13_1 121.3 . . ?
C13_1 C14_1 C15_1 124.6(16) . . ?
C13_1 C14_1 H14_1 117.7 . . ?
C15_1 C14_1 H14_1 117.7 . . ?
C14_1 C15_1 C20_1 118.1(14) . . ?
C14_1 C15_1 C16_1 121.5(15) . . ?
C20_1 C15_1 C16_1 120.3(15) . . ?
C17_1 C16_1 C15_1 119.4(16) . . ?
C17_1 C16_1 H16_1 120.3 . . ?
C15_1 C16_1 H16_1 120.3 . . ?
C16_1 C17_1 C18_1 121.0(17) . . ?
C16_1 C17_1 H17_1 119.5 . . ?
C18_1 C17_1 H17_1 119.5 . . ?
C19_1 C18_1 C17_1 123.5(17) . . ?
C19_1 C18_1 H18_1 118.2 . . ?
C17_1 C18_1 H18_1 118.2 . . ?
C18_1 C19_1 C22_1 121.7(15) . . ?
C18_1 C19_1 C20_1 117.1(14) . . ?
C22_1 C19_1 C20_1 121.1(14) . . ?
C21_1 S20_1 C24_1 91.1(9) . . ?
C15_1 C20_1 C11_1 117.9(13) . . ?
C15_1 C20_1 C19_1 118.7(14) . . ?
C11_1 C20_1 C19_1 123.3(13) . . ?
C22_1 C21_1 S20_1 113.9(13) . . ?
C22_1 C21_1 H21_1 123.1 . . ?
S20_1 C21_1 H21_1 123.1 . . ?
C21_1 C22_1 C23_1 109.6(14) . . ?
C21_1 C22_1 C19_1 125.6(15) . . ?
C23_1 C22_1 C19_1 124.3(14) . . ?
C24_1 C23_1 C22_1 114.0(14) . . ?
C24_1 C23_1 P1_1 123.5(13) . . ?
C22_1 C23_1 P1_1 122.1(12) . . ?
C23_1 C24_1 S20_1 111.3(13) . . ?
C23_1 C24_1 H24_1 124.4 . . ?
S20_1 C24_1 H24_1 124.4 . . ?
C32_1 C31_1 C36_1 120.2(13) . . ?
C32_1 C31_1 P1_1 119.4(11) . . ?
C36_1 C31_1 P1_1 120.3(10) . . ?
C31_1 C32_1 C33_1 120.2(15) . . ?
C31_1 C32_1 H32_1 119.9 . . ?
C33_1 C32_1 H32_1 119.9 . . ?
C34_1 C33_1 C32_1 119.5(15) . . ?
C34_1 C33_1 H33_1 120.2 . . ?
C32_1 C33_1 H33_1 120.2 . . ?
C35_1 C34_1 C33_1 120.1(16) . . ?
C35_1 C34_1 H34_1 120.0 . . ?
C33_1 C34_1 H34_1 120.0 . . ?
C34_1 C35_1 C36_1 120.6(16) . . ?
C34_1 C35_1 H35_1 119.7 . . ?
C36_1 C35_1 H35_1 119.7 . . ?
C35_1 C36_1 C31_1 119.4(14) . . ?
C35_1 C36_1 H36_1 120.3 . . ?
C31_1 C36_1 H36_1 120.3 . . ?
C42_1 C41_1 C50_1 121.9(13) . . ?
C42_1 C41_1 P2_1 115.4(12) . . ?
C50_1 C41_1 P2_1 122.5(10) . . ?
C41_1 C42_1 C43_1 120.1(16) . . ?
C41_1 C42_1 H42_1 119.9 . . ?
C43_1 C42_1 H42_1 119.9 . . ?
C44_1 C43_1 C42_1 116.9(16) . . ?
C44_1 C43_1 H43_1 121.5 . . ?
C42_1 C43_1 H43_1 121.5 . . ?
C43_1 C44_1 C45_1 125.3(16) . . ?
C43_1 C44_1 H44_1 117.3 . . ?
C45_1 C44_1 H44_1 117.3 . . ?
C44_1 C45_1 C50_1 117.6(15) . . ?
C44_1 C45_1 C46_1 121.7(15) . . ?
C50_1 C45_1 C46_1 120.7(14) . . ?
C47_1 C46_1 C45_1 118.6(17) . . ?
C47_1 C46_1 H46_1 120.7 . . ?
C45_1 C46_1 H46_1 120.7 . . ?
C46_1 C47_1 C48_1 121.8(18) . . ?
C46_1 C47_1 H47_1 119.1 . . ?
C48_1 C47_1 H47_1 119.1 . . ?
C49_1 C48_1 C47_1 123.8(16) . . ?
C49_1 C48_1 H48_1 118.1 . . ?
C47_1 C48_1 H48_1 118.1 . . ?
C48_1 C49_1 C52_1 123.9(15) . . ?
C48_1 C49_1 C50_1 116.2(14) . . ?
C52_1 C49_1 C50_1 119.9(14) . . ?
C51_1 S50_1 C54_1 91.9(8) . . ?
C45_1 C50_1 C41_1 117.8(13) . . ?
C45_1 C50_1 C49_1 118.4(13) . . ?
C41_1 C50_1 C49_1 123.7(13) . . ?
C52_1 C51_1 S50_1 113.7(13) . . ?
C52_1 C51_1 H51_1 123.2 . . ?
S50_1 C51_1 H51_1 123.2 . . ?
C51_1 C52_1 C53_1 109.8(13) . . ?
C51_1 C52_1 C49_1 123.9(15) . . ?
C53_1 C52_1 C49_1 126.2(14) . . ?
C54_1 C53_1 C52_1 114.8(13) . . ?
C54_1 C53_1 P2_1 123.1(13) . . ?
C52_1 C53_1 P2_1 122.1(12) . . ?
C53_1 C54_1 S50_1 109.8(12) . . ?
C53_1 C54_1 H54_1 125.1 . . ?
S50_1 C54_1 H54_1 125.1 . . ?
C66_1 C61_1 C62_1 119.7(13) . . ?
C66_1 C61_1 P2_1 122.4(10) . . ?
C62_1 C61_1 P2_1 117.8(11) . . ?
C63_1 C62_1 C61_1 118.8(15) . . ?
C63_1 C62_1 H62_1 120.6 . . ?
C61_1 C62_1 H62_1 120.6 . . ?
C64_1 C63_1 C62_1 121.5(15) . . ?
C64_1 C63_1 H63_1 119.3 . . ?
C62_1 C63_1 H63_1 119.3 . . ?
C65_1 C64_1 C63_1 119.0(15) . . ?
C65_1 C64_1 H64_1 120.5 . . ?
C63_1 C64_1 H64_1 120.5 . . ?
C64_1 C65_1 C66_1 120.2(15) . . ?
C64_1 C65_1 H65_1 119.9 . . ?
C66_1 C65_1 H65_1 119.9 . . ?
C61_1 C66_1 C65_1 120.5(14) . . ?
C61_1 C66_1 H66_1 119.8 . . ?
C65_1 C66_1 H66_1 119.8 . . ?
P1_2 Au1_2 S1_2 174.4(2) . . ?
P1_2 Au1_2 Au2_2 101.88(13) . . ?
S1_2 Au1_2 Au2_2 83.69(15) . . ?
P2_2 Au2_2 S2_2 177.6(2) . . ?
P2_2 Au2_2 Au1_2 101.03(14) . . ?
S2_2 Au2_2 Au1_2 80.24(17) . . ?
C1_2 S1_2 Au1_2 104.5(6) . . ?
O2_2 C1_2 S3_2 122.3(12) . . ?
O2_2 C1_2 S1_2 114.8(11) . . ?
S3_2 C1_2 S1_2 122.8(10) . . ?
C1_2 O2_2 C3_2 118.6(14) . . ?
O2_2 C3_2 C4_2 106.9(15) . . ?
O2_2 C3_2 H3A_2 110.3 . . ?
C4_2 C3_2 H3A_2 110.3 . . ?
O2_2 C3_2 H3B_2 110.3 . . ?
C4_2 C3_2 H3B_2 110.3 . . ?
H3A_2 C3_2 H3B_2 108.6 . . ?
C3_2 C4_2 H4A_2 109.5 . . ?
C3_2 C4_2 H4B_2 109.5 . . ?
H4A_2 C4_2 H4B_2 109.5 . . ?
C3_2 C4_2 H4C_2 109.5 . . ?
H4A_2 C4_2 H4C_2 109.5 . . ?
H4B_2 C4_2 H4C_2 109.5 . . ?
C5_2 S2_2 Au2_2 104.6(6) . . ?
O6_2 C5_2 S4_2 124.7(13) . . ?
O6_2 C5_2 S2_2 112.9(12) . . ?
S4_2 C5_2 S2_2 122.4(11) . . ?
C5_2 O6_2 C7_2 115.2(15) . . ?
O6_2 C7_2 C8_2 104.6(17) . . ?
O6_2 C7_2 H7A_2 110.8 . . ?
C8_2 C7_2 H7A_2 110.8 . . ?
O6_2 C7_2 H7B_2 110.8 . . ?
C8_2 C7_2 H7B_2 110.8 . . ?
H7A_2 C7_2 H7B_2 108.9 . . ?
C7_2 C8_2 H8A_2 109.5 . . ?
C7_2 C8_2 H8B_2 109.5 . . ?
H8A_2 C8_2 H8B_2 109.5 . . ?
C7_2 C8_2 H8C_2 109.5 . . ?
H8A_2 C8_2 H8C_2 109.5 . . ?
H8B_2 C8_2 H8C_2 109.5 . . ?
C23_2 P1_2 C11_2 101.3(8) . . ?
C23_2 P1_2 C31_2 104.9(8) . . ?
C11_2 P1_2 C31_2 105.0(8) . . ?
C23_2 P1_2 Au1_2 113.9(6) . . ?
C11_2 P1_2 Au1_2 117.5(6) . . ?
C31_2 P1_2 Au1_2 112.8(7) . . ?
C53_2 P2_2 C41_2 101.8(8) . . ?
C53_2 P2_2 C61_2 103.0(8) . . ?
C41_2 P2_2 C61_2 101.6(8) . . ?
C53_2 P2_2 Au2_2 113.3(6) . . ?
C41_2 P2_2 Au2_2 118.9(5) . . ?
C61_2 P2_2 Au2_2 116.1(6) . . ?
C12_2 C11_2 C20_2 119.6(13) . . ?
C12_2 C11_2 P1_2 118.6(12) . . ?
C20_2 C11_2 P1_2 121.6(10) . . ?
C11_2 C12_2 C13_2 121.7(16) . . ?
C11_2 C12_2 H12_2 119.1 . . ?
C13_2 C12_2 H12_2 119.1 . . ?
C14_2 C13_2 C12_2 118.2(15) . . ?
C14_2 C13_2 H13_2 120.9 . . ?
C12_2 C13_2 H13_2 120.9 . . ?
C13_2 C14_2 C15_2 121.8(16) . . ?
C13_2 C14_2 H14_2 119.1 . . ?
C15_2 C14_2 H14_2 119.1 . . ?
C20_2 C15_2 C14_2 119.2(15) . . ?
C20_2 C15_2 C16_2 120.3(14) . . ?
C14_2 C15_2 C16_2 120.4(15) . . ?
C17_2 C16_2 C15_2 119.7(17) . . ?
C17_2 C16_2 H16_2 120.2 . . ?
C15_2 C16_2 H16_2 120.2 . . ?
C16_2 C17_2 C18_2 120.2(18) . . ?
C16_2 C17_2 H17_2 119.9 . . ?
C18_2 C17_2 H17_2 119.9 . . ?
C19_2 C18_2 C17_2 124.2(17) . . ?
C19_2 C18_2 H18_2 117.9 . . ?
C17_2 C18_2 H18_2 117.9 . . ?
C18_2 C19_2 C22_2 123.0(15) . . ?
C18_2 C19_2 C20_2 117.2(14) . . ?
C22_2 C19_2 C20_2 119.9(14) . . ?
C21_2 S20_2 C24_2 91.0(8) . . ?
C15_2 C20_2 C11_2 118.7(13) . . ?
C15_2 C20_2 C19_2 117.7(14) . . ?
C11_2 C20_2 C19_2 123.5(13) . . ?
C22_2 C21_2 S20_2 115.0(13) . . ?
C22_2 C21_2 H21_2 122.5 . . ?
S20_2 C21_2 H21_2 122.5 . . ?
C21_2 C22_2 C23_2 109.3(13) . . ?
C21_2 C22_2 C19_2 125.3(15) . . ?
C23_2 C22_2 C19_2 125.4(14) . . ?
C24_2 C23_2 C22_2 114.2(13) . . ?
C24_2 C23_2 P1_2 123.2(12) . . ?
C22_2 C23_2 P1_2 122.6(11) . . ?
C23_2 C24_2 S20_2 110.4(12) . . ?
C23_2 C24_2 H24_2 124.8 . . ?
S20_2 C24_2 H24_2 124.8 . . ?
C36_2 C31_2 C32_2 120.3(13) . . ?
C36_2 C31_2 P1_2 122.0(10) . . ?
C32_2 C31_2 P1_2 117.6(10) . . ?
C31_2 C32_2 C33_2 119.6(15) . . ?
C31_2 C32_2 H32_2 120.2 . . ?
C33_2 C32_2 H32_2 120.2 . . ?
C34_2 C33_2 C32_2 120.6(15) . . ?
C34_2 C33_2 H33_2 119.7 . . ?
C32_2 C33_2 H33_2 119.7 . . ?
C33_2 C34_2 C35_2 118.7(15) . . ?
C33_2 C34_2 H34_2 120.7 . . ?
C35_2 C34_2 H34_2 120.7 . . ?
C34_2 C35_2 C36_2 121.4(15) . . ?
C34_2 C35_2 H35_2 119.3 . . ?
C36_2 C35_2 H35_2 119.3 . . ?
C31_2 C36_2 C35_2 119.0(14) . . ?
C31_2 C36_2 H36_2 120.5 . . ?
C35_2 C36_2 H36_2 120.5 . . ?
C42_2 C41_2 C50_2 120.7(13) . . ?
C42_2 C41_2 P2_2 117.8(12) . . ?
C50_2 C41_2 P2_2 121.3(11) . . ?
C41_2 C42_2 C43_2 122.8(16) . . ?
C41_2 C42_2 H42_2 118.6 . . ?
C43_2 C42_2 H42_2 118.6 . . ?
C44_2 C43_2 C42_2 115.7(17) . . ?
C44_2 C43_2 H43_2 122.1 . . ?
C42_2 C43_2 H43_2 122.1 . . ?
C43_2 C44_2 C45_2 124.6(17) . . ?
C43_2 C44_2 H44_2 117.7 . . ?
C45_2 C44_2 H44_2 117.7 . . ?
C46_2 C45_2 C50_2 119.2(14) . . ?
C46_2 C45_2 C44_2 122.6(15) . . ?
C50_2 C45_2 C44_2 118.2(15) . . ?
C47_2 C46_2 C45_2 121.0(17) . . ?
C47_2 C46_2 H46_2 119.5 . . ?
C45_2 C46_2 H46_2 119.5 . . ?
C46_2 C47_2 C48_2 121.4(17) . . ?
C46_2 C47_2 H47_2 119.3 . . ?
C48_2 C47_2 H47_2 119.3 . . ?
C49_2 C48_2 C47_2 121.6(17) . . ?
C49_2 C48_2 H48_2 119.2 . . ?
C47_2 C48_2 H48_2 119.2 . . ?
C48_2 C49_2 C52_2 121.2(15) . . ?
C48_2 C49_2 C50_2 117.9(14) . . ?
C52_2 C49_2 C50_2 120.8(14) . . ?
C51_2 S50_2 C54_2 91.7(9) . . ?
C45_2 C50_2 C41_2 117.5(13) . . ?
C45_2 C50_2 C49_2 118.5(13) . . ?
C41_2 C50_2 C49_2 123.9(13) . . ?
C52_2 C51_2 S50_2 113.9(13) . . ?
C52_2 C51_2 H51_2 123.0 . . ?
S50_2 C51_2 H51_2 123.0 . . ?
C51_2 C52_2 C53_2 109.5(13) . . ?
C51_2 C52_2 C49_2 124.5(15) . . ?
C53_2 C52_2 C49_2 125.6(14) . . ?
C54_2 C53_2 C52_2 114.5(14) . . ?
C54_2 C53_2 P2_2 123.7(13) . . ?
C52_2 C53_2 P2_2 121.8(12) . . ?
C53_2 C54_2 S50_2 110.2(12) . . ?
C53_2 C54_2 H54_2 124.9 . . ?
S50_2 C54_2 H54_2 124.9 . . ?
C62_2 C61_2 C66_2 119.1(13) . . ?
C62_2 C61_2 P2_2 119.1(11) . . ?
C66_2 C61_2 P2_2 121.7(10) . . ?
C61_2 C62_2 C63_2 120.9(15) . . ?
C61_2 C62_2 H62_2 119.6 . . ?
C63_2 C62_2 H62_2 119.6 . . ?
C64_2 C63_2 C62_2 119.8(15) . . ?
C64_2 C63_2 H63_2 120.1 . . ?
C62_2 C63_2 H63_2 120.1 . . ?
C65_2 C64_2 C63_2 119.7(16) . . ?
C65_2 C64_2 H64_2 120.2 . . ?
C63_2 C64_2 H64_2 120.2 . . ?
C64_2 C65_2 C66_2 119.9(16) . . ?
C64_2 C65_2 H65_2 120.1 . . ?
C66_2 C65_2 H65_2 120.1 . . ?
C61_2 C66_2 C65_2 120.7(15) . . ?
C61_2 C66_2 H66_2 119.7 . . ?
C65_2 C66_2 H66_2 119.7 . . ?

loop_
_geom_bond_atom_site_label_1
_geom_bond_atom_site_label_2
_geom_bond_distance
_geom_bond_site_symmetry_2
_geom_bond_publ_flag
Au1_1 P1_1 2.250(5) . ?
Au1_1 S1_1 2.330(6) . ?
Au1_1 Au2_1 3.0502(16) . ?
Au2_1 P2_1 2.250(6) . ?
Au2_1 S2_1 2.335(6) . ?
S1_1 C1_1 1.710(16) . ?
S3_1 C1_1 1.639(15) . ?
C1_1 O2_1 1.352(17) . ?
O2_1 C3_1 1.424(18) . ?
C3_1 C4_1 1.50(2) . ?
C3_1 H3A_1 0.9900 . ?
C3_1 H3B_1 0.9900 . ?
C4_1 H4A_1 0.9800 . ?
C4_1 H4B_1 0.9800 . ?
C4_1 H4C_1 0.9800 . ?
S2_1 C5_1 1.730(15) . ?
S4_1 C5_1 1.645(15) . ?
C5_1 O6_1 1.351(17) . ?
O6_1 C7_1 1.439(17) . ?
C7_1 C8_1 1.51(2) . ?
C7_1 H7A_1 0.9900 . ?
C7_1 H7B_1 0.9900 . ?
C8_1 H8A_1 0.9800 . ?
C8_1 H8B_1 0.9800 . ?
C8_1 H8C_1 0.9800 . ?
P1_1 C23_1 1.788(15) . ?
P1_1 C11_1 1.798(14) . ?
P1_1 C31_1 1.838(13) . ?
P2_1 C53_1 1.794(14) . ?
P2_1 C41_1 1.812(14) . ?
P2_1 C61_1 1.837(12) . ?
C11_1 C12_1 1.376(18) . ?
C11_1 C20_1 1.436(17) . ?
C12_1 C13_1 1.414(18) . ?
C12_1 H12_1 0.9500 . ?
C13_1 C14_1 1.349(18) . ?
C13_1 H13_1 0.9500 . ?
C14_1 C15_1 1.408(18) . ?
C14_1 H14_1 0.9500 . ?
C15_1 C20_1 1.409(17) . ?
C15_1 C16_1 1.424(18) . ?
C16_1 C17_1 1.35(2) . ?
C16_1 H16_1 0.9500 . ?
C17_1 C18_1 1.389(18) . ?
C17_1 H17_1 0.9500 . ?
C18_1 C19_1 1.357(17) . ?
C18_1 H18_1 0.9500 . ?
C19_1 C22_1 1.449(17) . ?
C19_1 C20_1 1.467(18) . ?
S20_1 C21_1 1.702(15) . ?
S20_1 C24_1 1.715(16) . ?
C21_1 C22_1 1.378(18) . ?
C21_1 H21_1 0.9500 . ?
C22_1 C23_1 1.419(17) . ?
C23_1 C24_1 1.369(18) . ?
C24_1 H24_1 0.9500 . ?
C31_1 C32_1 1.378(14) . ?
C31_1 C36_1 1.380(14) . ?
C32_1 C33_1 1.388(15) . ?
C32_1 H32_1 0.9500 . ?
C33_1 C34_1 1.378(15) . ?
C33_1 H33_1 0.9500 . ?
C34_1 C35_1 1.378(15) . ?
C34_1 H34_1 0.9500 . ?
C35_1 C36_1 1.380(15) . ?
C35_1 H35_1 0.9500 . ?
C36_1 H36_1 0.9500 . ?
C41_1 C42_1 1.387(17) . ?
C41_1 C50_1 1.422(17) . ?
C42_1 C43_1 1.421(18) . ?
C42_1 H42_1 0.9500 . ?
C43_1 C44_1 1.353(18) . ?
C43_1 H43_1 0.9500 . ?
C44_1 C45_1 1.407(18) . ?
C44_1 H44_1 0.9500 . ?
C45_1 C50_1 1.411(17) . ?
C45_1 C46_1 1.421(18) . ?
C46_1 C47_1 1.335(19) . ?
C46_1 H46_1 0.9500 . ?
C47_1 C48_1 1.385(19) . ?
C47_1 H47_1 0.9500 . ?
C48_1 C49_1 1.352(18) . ?
C48_1 H48_1 0.9500 . ?
C49_1 C52_1 1.447(17) . ?
C49_1 C50_1 1.472(17) . ?
S50_1 C51_1 1.692(16) . ?
S50_1 C54_1 1.725(15) . ?
C51_1 C52_1 1.371(17) . ?
C51_1 H51_1 0.9500 . ?
C52_1 C53_1 1.417(18) . ?
C53_1 C54_1 1.370(17) . ?
C54_1 H54_1 0.9500 . ?
C61_1 C66_1 1.373(14) . ?
C61_1 C62_1 1.391(14) . ?
C62_1 C63_1 1.383(15) . ?
C62_1 H62_1 0.9500 . ?
C63_1 C64_1 1.372(15) . ?
C63_1 H63_1 0.9500 . ?
C64_1 C65_1 1.372(15) . ?
C64_1 H64_1 0.9500 . ?
C65_1 C66_1 1.384(15) . ?
C65_1 H65_1 0.9500 . ?
C66_1 H66_1 0.9500 . ?
Au1_2 P1_2 2.248(5) . ?
Au1_2 S1_2 2.324(6) . ?
Au1_2 Au2_2 3.0429(15) . ?
Au2_2 P2_2 2.243(5) . ?
Au2_2 S2_2 2.326(5) . ?
S1_2 C1_2 1.704(15) . ?
S3_2 C1_2 1.655(15) . ?
C1_2 O2_2 1.355(16) . ?
O2_2 C3_2 1.428(17) . ?
C3_2 C4_2 1.51(2) . ?
C3_2 H3A_2 0.9900 . ?
C3_2 H3B_2 0.9900 . ?
C4_2 H4A_2 0.9800 . ?
C4_2 H4B_2 0.9800 . ?
C4_2 H4C_2 0.9800 . ?
S2_2 C5_2 1.715(16) . ?
S4_2 C5_2 1.649(15) . ?
C5_2 O6_2 1.360(17) . ?
O6_2 C7_2 1.436(17) . ?
C7_2 C8_2 1.51(2) . ?
C7_2 H7A_2 0.9900 . ?
C7_2 H7B_2 0.9900 . ?
C8_2 H8A_2 0.9800 . ?
C8_2 H8B_2 0.9800 . ?
C8_2 H8C_2 0.9800 . ?
P1_2 C23_2 1.778(14) . ?
P1_2 C11_2 1.810(14) . ?
P1_2 C31_2 1.847(12) . ?
P2_2 C53_2 1.784(14) . ?
P2_2 C41_2 1.813(14) . ?
P2_2 C61_2 1.840(13) . ?
C11_2 C12_2 1.376(17) . ?
C11_2 C20_2 1.431(17) . ?
C12_2 C13_2 1.419(18) . ?
C12_2 H12_2 0.9500 . ?
C13_2 C14_2 1.366(19) . ?
C13_2 H13_2 0.9500 . ?
C14_2 C15_2 1.422(18) . ?
C14_2 H14_2 0.9500 . ?
C15_2 C20_2 1.409(17) . ?
C15_2 C16_2 1.430(18) . ?
C16_2 C17_2 1.34(2) . ?
C16_2 H16_2 0.9500 . ?
C17_2 C18_2 1.393(19) . ?
C17_2 H17_2 0.9500 . ?
C18_2 C19_2 1.346(17) . ?
C18_2 H18_2 0.9500 . ?
C19_2 C22_2 1.451(17) . ?
C19_2 C20_2 1.474(17) . ?
S20_2 C21_2 1.694(15) . ?
S20_2 C24_2 1.718(15) . ?
C21_2 C22_2 1.363(17) . ?
C21_2 H21_2 0.9500 . ?
C22_2 C23_2 1.414(17) . ?
C23_2 C24_2 1.386(17) . ?
C24_2 H24_2 0.9500 . ?
C31_2 C36_2 1.368(14) . ?
C31_2 C32_2 1.382(14) . ?
C32_2 C33_2 1.386(15) . ?
C32_2 H32_2 0.9500 . ?
C33_2 C34_2 1.374(15) . ?
C33_2 H33_2 0.9500 . ?
C34_2 C35_2 1.376(15) . ?
C34_2 H34_2 0.9500 . ?
C35_2 C36_2 1.385(15) . ?
C35_2 H35_2 0.9500 . ?
C36_2 H36_2 0.9500 . ?
C41_2 C42_2 1.361(17) . ?
C41_2 C50_2 1.432(17) . ?
C42_2 C43_2 1.416(18) . ?
C42_2 H42_2 0.9500 . ?
C43_2 C44_2 1.361(19) . ?
C43_2 H43_2 0.9500 . ?
C44_2 C45_2 1.417(19) . ?
C44_2 H44_2 0.9500 . ?
C45_2 C46_2 1.411(18) . ?
C45_2 C50_2 1.416(17) . ?
C46_2 C47_2 1.34(2) . ?
C46_2 H46_2 0.9500 . ?
C47_2 C48_2 1.393(19) . ?
C47_2 H47_2 0.9500 . ?
C48_2 C49_2 1.367(17) . ?
C48_2 H48_2 0.9500 . ?
C49_2 C52_2 1.441(17) . ?
C49_2 C50_2 1.469(18) . ?
S50_2 C51_2 1.701(16) . ?
S50_2 C54_2 1.720(16) . ?
C51_2 C52_2 1.367(18) . ?
C51_2 H51_2 0.9500 . ?
C52_2 C53_2 1.429(17) . ?
C53_2 C54_2 1.370(18) . ?
C54_2 H54_2 0.9500 . ?
C61_2 C62_2 1.373(14) . ?
C61_2 C66_2 1.374(14) . ?
C62_2 C63_2 1.381(15) . ?
C62_2 H62_2 0.9500 . ?
C63_2 C64_2 1.380(15) . ?
C63_2 H63_2 0.9500 . ?
C64_2 C65_2 1.378(15) . ?
C64_2 H64_2 0.9500 . ?
C65_2 C66_2 1.385(15) . ?
C65_2 H65_2 0.9500 . ?
C66_2 H66_2 0.9500 . ?

loop_
_geom_torsion_atom_site_label_1
_geom_torsion_atom_site_label_2
_geom_torsion_atom_site_label_3
_geom_torsion_atom_site_label_4
_geom_torsion
_geom_torsion_site_symmetry_1
_geom_torsion_site_symmetry_2
_geom_torsion_site_symmetry_3
_geom_torsion_site_symmetry_4
_geom_torsion_publ_flag
Au1_1 S1_1 C1_1 O2_1 18.0(17) . . . . ?
Au1_1 S1_1 C1_1 S3_1 -163.0(12) . . . . ?
S3_1 C1_1 O2_1 C3_1 2(3) . . . . ?
S1_1 C1_1 O2_1 C3_1 -178.5(17) . . . . ?
C1_1 O2_1 C3_1 C4_1 -165(2) . . . . ?
Au2_1 S2_1 C5_1 O6_1 1.9(17) . . . . ?
Au2_1 S2_1 C5_1 S4_1 175.9(12) . . . . ?
S4_1 C5_1 O6_1 C7_1 8(3) . . . . ?
S2_1 C5_1 O6_1 C7_1 -178.3(17) . . . . ?
C5_1 O6_1 C7_1 C8_1 177(2) . . . . ?
C23_1 P1_1 C11_1 C12_1 -164.7(17) . . . . ?
C31_1 P1_1 C11_1 C12_1 88.8(18) . . . . ?
Au1_1 P1_1 C11_1 C12_1 -40.9(19) . . . . ?
C23_1 P1_1 C11_1 C20_1 29.3(18) . . . . ?
C31_1 P1_1 C11_1 C20_1 -77.2(18) . . . . ?
Au1_1 P1_1 C11_1 C20_1 153.1(14) . . . . ?
C20_1 C11_1 C12_1 C13_1 0(3) . . . . ?
P1_1 C11_1 C12_1 C13_1 -166.1(16) . . . . ?
C11_1 C12_1 C13_1 C14_1 1(3) . . . . ?
C12_1 C13_1 C14_1 C15_1 0(3) . . . . ?
C13_1 C14_1 C15_1 C20_1 -2(3) . . . . ?
C13_1 C14_1 C15_1 C16_1 -179(2) . . . . ?
C14_1 C15_1 C16_1 C17_1 176(2) . . . . ?
C20_1 C15_1 C16_1 C17_1 -1(3) . . . . ?
C15_1 C16_1 C17_1 C18_1 0(4) . . . . ?
C16_1 C17_1 C18_1 C19_1 0(3) . . . . ?
C17_1 C18_1 C19_1 C22_1 -175(2) . . . . ?
C17_1 C18_1 C19_1 C20_1 1(3) . . . . ?
C14_1 C15_1 C20_1 C11_1 2(3) . . . . ?
C16_1 C15_1 C20_1 C11_1 179.2(19) . . . . ?
C14_1 C15_1 C20_1 C19_1 -175.3(19) . . . . ?
C16_1 C15_1 C20_1 C19_1 2(3) . . . . ?
C12_1 C11_1 C20_1 C15_1 -1(3) . . . . ?
P1_1 C11_1 C20_1 C15_1 164.2(16) . . . . ?
C12_1 C11_1 C20_1 C19_1 176(2) . . . . ?
P1_1 C11_1 C20_1 C19_1 -19(3) . . . . ?
C18_1 C19_1 C20_1 C15_1 -2(3) . . . . ?
C22_1 C19_1 C20_1 C15_1 174.6(18) . . . . ?
C18_1 C19_1 C20_1 C11_1 -179.5(18) . . . . ?
C22_1 C19_1 C20_1 C11_1 -3(3) . . . . ?
C24_1 S20_1 C21_1 C22_1 -1.3(19) . . . . ?
S20_1 C21_1 C22_1 C23_1 3(2) . . . . ?
S20_1 C21_1 C22_1 C19_1 174.8(16) . . . . ?
C18_1 C19_1 C22_1 C21_1 12(3) . . . . ?
C20_1 C19_1 C22_1 C21_1 -164(2) . . . . ?
C18_1 C19_1 C22_1 C23_1 -176.8(19) . . . . ?
C20_1 C19_1 C22_1 C23_1 7(3) . . . . ?
C21_1 C22_1 C23_1 C24_1 -3(3) . . . . ?
C19_1 C22_1 C23_1 C24_1 -175.4(19) . . . . ?
C21_1 C22_1 C23_1 P1_1 -176.3(15) . . . . ?
C19_1 C22_1 C23_1 P1_1 12(3) . . . . ?
C11_1 P1_1 C23_1 C24_1 161.4(18) . . . . ?
C31_1 P1_1 C23_1 C24_1 -91.5(18) . . . . ?
Au1_1 P1_1 C23_1 C24_1 34.2(19) . . . . ?
C11_1 P1_1 C23_1 C22_1 -26.2(17) . . . . ?
C31_1 P1_1 C23_1 C22_1 80.9(17) . . . . ?
Au1_1 P1_1 C23_1 C22_1 -153.4(14) . . . . ?
C22_1 C23_1 C24_1 S20_1 2(2) . . . . ?
P1_1 C23_1 C24_1 S20_1 175.3(10) . . . . ?
C21_1 S20_1 C24_1 C23_1 -0.6(18) . . . . ?
C23_1 P1_1 C31_1 C32_1 43(2) . . . . ?
C11_1 P1_1 C31_1 C32_1 147.7(18) . . . . ?
Au1_1 P1_1 C31_1 C32_1 -81.1(19) . . . . ?
C23_1 P1_1 C31_1 C36_1 -134.5(18) . . . . ?
C11_1 P1_1 C31_1 C36_1 -30(2) . . . . ?
Au1_1 P1_1 C31_1 C36_1 101.5(18) . . . . ?
C36_1 C31_1 C32_1 C33_1 -1(4) . . . . ?
P1_1 C31_1 C32_1 C33_1 -178.3(17) . . . . ?
C31_1 C32_1 C33_1 C34_1 1(4) . . . . ?
C32_1 C33_1 C34_1 C35_1 0(4) . . . . ?
C33_1 C34_1 C35_1 C36_1 -1(4) . . . . ?
C34_1 C35_1 C36_1 C31_1 1(4) . . . . ?
C32_1 C31_1 C36_1 C35_1 0(3) . . . . ?
P1_1 C31_1 C36_1 C35_1 177.6(16) . . . . ?
C53_1 P2_1 C41_1 C42_1 -162.4(14) . . . . ?
C61_1 P2_1 C41_1 C42_1 89.4(15) . . . . ?
Au2_1 P2_1 C41_1 C42_1 -39.5(16) . . . . ?
C53_1 P2_1 C41_1 C50_1 23.1(16) . . . . ?
C61_1 P2_1 C41_1 C50_1 -85.1(16) . . . . ?
Au2_1 P2_1 C41_1 C50_1 146.0(13) . . . . ?
C50_1 C41_1 C42_1 C43_1 2(3) . . . . ?
P2_1 C41_1 C42_1 C43_1 -172.7(14) . . . . ?
C41_1 C42_1 C43_1 C44_1 -2(3) . . . . ?
C42_1 C43_1 C44_1 C45_1 5(3) . . . . ?
C43_1 C44_1 C45_1 C50_1 -7(3) . . . . ?
C43_1 C44_1 C45_1 C46_1 175(2) . . . . ?
C44_1 C45_1 C46_1 C47_1 173(2) . . . . ?
C50_1 C45_1 C46_1 C47_1 -5(3) . . . . ?
C45_1 C46_1 C47_1 C48_1 2(4) . . . . ?
C46_1 C47_1 C48_1 C49_1 -3(4) . . . . ?
C47_1 C48_1 C49_1 C52_1 -173(2) . . . . ?
C47_1 C48_1 C49_1 C50_1 6(3) . . . . ?
C44_1 C45_1 C50_1 C41_1 6(3) . . . . ?
C46_1 C45_1 C50_1 C41_1 -176.1(18) . . . . ?
C44_1 C45_1 C50_1 C49_1 -169.9(17) . . . . ?
C46_1 C45_1 C50_1 C49_1 8(3) . . . . ?
C42_1 C41_1 C50_1 C45_1 -4(3) . . . . ?
P2_1 C41_1 C50_1 C45_1 170.3(13) . . . . ?
C42_1 C41_1 C50_1 C49_1 172.0(18) . . . . ?
P2_1 C41_1 C50_1 C49_1 -14(3) . . . . ?
C48_1 C49_1 C50_1 C45_1 -8(3) . . . . ?
C52_1 C49_1 C50_1 C45_1 170.8(17) . . . . ?
C48_1 C49_1 C50_1 C41_1 176.0(17) . . . . ?
C52_1 C49_1 C50_1 C41_1 -5(3) . . . . ?
C54_1 S50_1 C51_1 C52_1 -0.7(18) . . . . ?
S50_1 C51_1 C52_1 C53_1 2(2) . . . . ?
S50_1 C51_1 C52_1 C49_1 177.8(15) . . . . ?
C48_1 C49_1 C52_1 C51_1 13(3) . . . . ?
C50_1 C49_1 C52_1 C51_1 -165.4(19) . . . . ?
C48_1 C49_1 C52_1 C53_1 -171.3(19) . . . . ?
C50_1 C49_1 C52_1 C53_1 10(3) . . . . ?
C51_1 C52_1 C53_1 C54_1 -2(3) . . . . ?
C49_1 C52_1 C53_1 C54_1 -178.3(18) . . . . ?
C51_1 C52_1 C53_1 P2_1 -179.1(15) . . . . ?
C49_1 C52_1 C53_1 P2_1 5(3) . . . . ?
C41_1 P2_1 C53_1 C54_1 164.8(17) . . . . ?
C61_1 P2_1 C53_1 C54_1 -86.3(18) . . . . ?
Au2_1 P2_1 C53_1 C54_1 39.8(18) . . . . ?
C41_1 P2_1 C53_1 C52_1 -18.8(17) . . . . ?
C61_1 P2_1 C53_1 C52_1 90.1(17) . . . . ?
Au2_1 P2_1 C53_1 C52_1 -143.7(14) . . . . ?
C52_1 C53_1 C54_1 S50_1 2(2) . . . . ?
P2_1 C53_1 C54_1 S50_1 178.6(10) . . . . ?
C51_1 S50_1 C54_1 C53_1 -0.7(17) . . . . ?
C53_1 P2_1 C61_1 C66_1 -140.5(19) . . . . ?
C41_1 P2_1 C61_1 C66_1 -35(2) . . . . ?
Au2_1 P2_1 C61_1 C66_1 94.6(19) . . . . ?
C53_1 P2_1 C61_1 C62_1 44(2) . . . . ?
C41_1 P2_1 C61_1 C62_1 149.3(19) . . . . ?
Au2_1 P2_1 C61_1 C62_1 -81.2(19) . . . . ?
C66_1 C61_1 C62_1 C63_1 -2(4) . . . . ?
P2_1 C61_1 C62_1 C63_1 174(2) . . . . ?
C61_1 C62_1 C63_1 C64_1 5(5) . . . . ?
C62_1 C63_1 C64_1 C65_1 -7(5) . . . . ?
C63_1 C64_1 C65_1 C66_1 5(4) . . . . ?
C62_1 C61_1 C66_1 C65_1 1(4) . . . . ?
P2_1 C61_1 C66_1 C65_1 -175.1(18) . . . . ?
C64_1 C65_1 C66_1 C61_1 -2(4) . . . . ?
Au1_2 S1_2 C1_2 O2_2 8.2(16) . . . . ?
Au1_2 S1_2 C1_2 S3_2 -169.0(12) . . . . ?
S3_2 C1_2 O2_2 C3_2 -10(3) . . . . ?
S1_2 C1_2 O2_2 C3_2 172.7(16) . . . . ?
C1_2 O2_2 C3_2 C4_2 -176.2(18) . . . . ?
Au2_2 S2_2 C5_2 O6_2 -21.4(15) . . . . ?
Au2_2 S2_2 C5_2 S4_2 160.4(11) . . . . ?
S4_2 C5_2 O6_2 C7_2 -4(3) . . . . ?
S2_2 C5_2 O6_2 C7_2 178.2(15) . . . . ?
C5_2 O6_2 C7_2 C8_2 166.4(18) . . . . ?
C23_2 P1_2 C11_2 C12_2 159.4(16) . . . . ?
C31_2 P1_2 C11_2 C12_2 -91.7(17) . . . . ?
Au1_2 P1_2 C11_2 C12_2 34.6(18) . . . . ?
C23_2 P1_2 C11_2 C20_2 -25.0(17) . . . . ?
C31_2 P1_2 C11_2 C20_2 83.9(17) . . . . ?
Au1_2 P1_2 C11_2 C20_2 -149.7(13) . . . . ?
C20_2 C11_2 C12_2 C13_2 -3(3) . . . . ?
P1_2 C11_2 C12_2 C13_2 173.2(15) . . . . ?
C11_2 C12_2 C13_2 C14_2 -5(3) . . . . ?
C12_2 C13_2 C14_2 C15_2 9(3) . . . . ?
C13_2 C14_2 C15_2 C20_2 -6(3) . . . . ?
C13_2 C14_2 C15_2 C16_2 177.9(19) . . . . ?
C20_2 C15_2 C16_2 C17_2 5(3) . . . . ?
C14_2 C15_2 C16_2 C17_2 -179(2) . . . . ?
C15_2 C16_2 C17_2 C18_2 0(4) . . . . ?
C16_2 C17_2 C18_2 C19_2 0(4) . . . . ?
C17_2 C18_2 C19_2 C22_2 173(2) . . . . ?
C17_2 C18_2 C19_2 C20_2 -5(3) . . . . ?
C14_2 C15_2 C20_2 C11_2 -2(3) . . . . ?
C16_2 C15_2 C20_2 C11_2 174.1(18) . . . . ?
C14_2 C15_2 C20_2 C19_2 173.8(18) . . . . ?
C16_2 C15_2 C20_2 C19_2 -10(3) . . . . ?
C12_2 C11_2 C20_2 C15_2 6(3) . . . . ?
P1_2 C11_2 C20_2 C15_2 -169.3(15) . . . . ?
C12_2 C11_2 C20_2 C19_2 -169.7(18) . . . . ?
P1_2 C11_2 C20_2 C19_2 15(3) . . . . ?
C18_2 C19_2 C20_2 C15_2 10(3) . . . . ?
C22_2 C19_2 C20_2 C15_2 -168.9(17) . . . . ?
C18_2 C19_2 C20_2 C11_2 -174.3(18) . . . . ?
C22_2 C19_2 C20_2 C11_2 7(3) . . . . ?
C24_2 S20_2 C21_2 C22_2 0.0(17) . . . . ?
S20_2 C21_2 C22_2 C23_2 1(2) . . . . ?
S20_2 C21_2 C22_2 C19_2 -178.1(15) . . . . ?
C18_2 C19_2 C22_2 C21_2 -13(3) . . . . ?
C20_2 C19_2 C22_2 C21_2 165.3(19) . . . . ?
C18_2 C19_2 C22_2 C23_2 167.3(19) . . . . ?
C20_2 C19_2 C22_2 C23_2 -14(3) . . . . ?
C21_2 C22_2 C23_2 C24_2 -3(2) . . . . ?
C19_2 C22_2 C23_2 C24_2 176.8(17) . . . . ?
C21_2 C22_2 C23_2 P1_2 178.4(14) . . . . ?
C19_2 C22_2 C23_2 P1_2 -2(3) . . . . ?
C11_2 P1_2 C23_2 C24_2 -159.7(16) . . . . ?
C31_2 P1_2 C23_2 C24_2 91.3(17) . . . . ?
Au1_2 P1_2 C23_2 C24_2 -32.6(17) . . . . ?
C11_2 P1_2 C23_2 C22_2 19.0(17) . . . . ?
C31_2 P1_2 C23_2 C22_2 -90.0(16) . . . . ?
Au1_2 P1_2 C23_2 C22_2 146.2(13) . . . . ?
C22_2 C23_2 C24_2 S20_2 3(2) . . . . ?
P1_2 C23_2 C24_2 S20_2 -178.4(10) . . . . ?
C21_2 S20_2 C24_2 C23_2 -1.6(15) . . . . ?
C23_2 P1_2 C31_2 C36_2 134.7(19) . . . . ?
C11_2 P1_2 C31_2 C36_2 28(2) . . . . ?
Au1_2 P1_2 C31_2 C36_2 -100.8(19) . . . . ?
C23_2 P1_2 C31_2 C32_2 -43(2) . . . . ?
C11_2 P1_2 C31_2 C32_2 -149.8(18) . . . . ?
Au1_2 P1_2 C31_2 C32_2 81.0(19) . . . . ?
C36_2 C31_2 C32_2 C33_2 4(4) . . . . ?
P1_2 C31_2 C32_2 C33_2 -178(2) . . . . ?
C31_2 C32_2 C33_2 C34_2 -1(4) . . . . ?
C32_2 C33_2 C34_2 C35_2 1(4) . . . . ?
C33_2 C34_2 C35_2 C36_2 -3(4) . . . . ?
C32_2 C31_2 C36_2 C35_2 -6(4) . . . . ?
P1_2 C31_2 C36_2 C35_2 176.1(18) . . . . ?
C34_2 C35_2 C36_2 C31_2 5(4) . . . . ?
C53_2 P2_2 C41_2 C42_2 161.1(17) . . . . ?
C61_2 P2_2 C41_2 C42_2 -92.7(17) . . . . ?
Au2_2 P2_2 C41_2 C42_2 36.0(19) . . . . ?
C53_2 P2_2 C41_2 C50_2 -23.9(18) . . . . ?
C61_2 P2_2 C41_2 C50_2 82.2(17) . . . . ?
Au2_2 P2_2 C41_2 C50_2 -149.1(14) . . . . ?
C50_2 C41_2 C42_2 C43_2 -8(3) . . . . ?
P2_2 C41_2 C42_2 C43_2 167.0(17) . . . . ?
C41_2 C42_2 C43_2 C44_2 3(3) . . . . ?
C42_2 C43_2 C44_2 C45_2 4(4) . . . . ?
C43_2 C44_2 C45_2 C46_2 176(2) . . . . ?
C43_2 C44_2 C45_2 C50_2 -5(4) . . . . ?
C50_2 C45_2 C46_2 C47_2 2(4) . . . . ?
C44_2 C45_2 C46_2 C47_2 -179(2) . . . . ?
C45_2 C46_2 C47_2 C48_2 -1(4) . . . . ?
C46_2 C47_2 C48_2 C49_2 3(4) . . . . ?
C47_2 C48_2 C49_2 C52_2 175(2) . . . . ?
C47_2 C48_2 C49_2 C50_2 -6(3) . . . . ?
C46_2 C45_2 C50_2 C41_2 179.1(19) . . . . ?
C44_2 C45_2 C50_2 C41_2 0(3) . . . . ?
C46_2 C45_2 C50_2 C49_2 -5(3) . . . . ?
C44_2 C45_2 C50_2 C49_2 176(2) . . . . ?
C42_2 C41_2 C50_2 C45_2 6(3) . . . . ?
P2_2 C41_2 C50_2 C45_2 -168.9(16) . . . . ?
C42_2 C41_2 C50_2 C49_2 -169(2) . . . . ?
P2_2 C41_2 C50_2 C49_2 16(3) . . . . ?
C48_2 C49_2 C50_2 C45_2 7(3) . . . . ?
C52_2 C49_2 C50_2 C45_2 -174.1(19) . . . . ?
C48_2 C49_2 C50_2 C41_2 -177.7(18) . . . . ?
C52_2 C49_2 C50_2 C41_2 1(3) . . . . ?
C54_2 S50_2 C51_2 C52_2 1.2(19) . . . . ?
S50_2 C51_2 C52_2 C53_2 1(2) . . . . ?
S50_2 C51_2 C52_2 C49_2 -172.8(17) . . . . ?
C48_2 C49_2 C52_2 C51_2 -14(3) . . . . ?
C50_2 C49_2 C52_2 C51_2 167(2) . . . . ?
C48_2 C49_2 C52_2 C53_2 174(2) . . . . ?
C50_2 C49_2 C52_2 C53_2 -5(3) . . . . ?
C51_2 C52_2 C53_2 C54_2 -3(3) . . . . ?
C49_2 C52_2 C53_2 C54_2 170(2) . . . . ?
C51_2 C52_2 C53_2 P2_2 177.9(16) . . . . ?
C49_2 C52_2 C53_2 P2_2 -9(3) . . . . ?
C41_2 P2_2 C53_2 C54_2 -158.6(18) . . . . ?
C61_2 P2_2 C53_2 C54_2 96.4(18) . . . . ?
Au2_2 P2_2 C53_2 C54_2 -30(2) . . . . ?
C41_2 P2_2 C53_2 C52_2 20.5(18) . . . . ?
C61_2 P2_2 C53_2 C52_2 -84.5(17) . . . . ?
Au2_2 P2_2 C53_2 C52_2 149.2(14) . . . . ?
C52_2 C53_2 C54_2 S50_2 4(2) . . . . ?
P2_2 C53_2 C54_2 S50_2 -177.1(11) . . . . ?
C51_2 S50_2 C54_2 C53_2 -2.8(18) . . . . ?
C53_2 P2_2 C61_2 C62_2 -42.0(18) . . . . ?
C41_2 P2_2 C61_2 C62_2 -147.1(16) . . . . ?
Au2_2 P2_2 C61_2 C62_2 82.5(17) . . . . ?
C53_2 P2_2 C61_2 C66_2 135.3(17) . . . . ?
C41_2 P2_2 C61_2 C66_2 30.1(19) . . . . ?
Au2_2 P2_2 C61_2 C66_2 -100.3(17) . . . . ?
C66_2 C61_2 C62_2 C63_2 -1(3) . . . . ?
P2_2 C61_2 C62_2 C63_2 176.0(15) . . . . ?
C61_2 C62_2 C63_2 C64_2 3(3) . . . . ?
C62_2 C63_2 C64_2 C65_2 -2(4) . . . . ?
C63_2 C64_2 C65_2 C66_2 0(4) . . . . ?
C62_2 C61_2 C66_2 C65_2 -1(3) . . . . ?
P2_2 C61_2 C66_2 C65_2 -178.4(16) . . . . ?
C64_2 C65_2 C66_2 C61_2 2(3) . . . . ?
